data_2214707
loop_
_publ_author_name
'Sui, Yan'
'Fang, Xiao-Niu'
'Zhou, Xiao-Chun'
'Luo, Qiu-Yan'
'Xu, Ya-Ping'

_publ_section_title
{\m-6,6'-Diethoxy-2,2'-[ethane-1,2-diylbis(nitrilomethylidyne)]diphenolato}trinitratoneodymium(III)copper(II)
_journal_coeditor_code HG2252
_journal_issue 8
_journal_name_full 'Acta Crystallographica Section E'
_journal_page_first m2087
_journal_page_last m2088
_journal_paper_doi 10.1107/S1600536807032552
_journal_volume 63
_journal_year 2007
_chemical_formula_iupac '[Cu Nd (C20 H22 N2 O4) (N O3)3]'
_chemical_formula_moiety 'C20 H22 Cu N5 Nd O13'
_chemical_formula_sum 'C20 H22 Cu N5 Nd O13'
_chemical_formula_weight 748.21
_chemical_name_systematic
;
{6,6'-diethoxy-2,2'-[ethane-1,2-diylbis(nitrilomethylidyne)]diphenolato-\
1\k^4^<i>O</i>^1^,<i>O</i>^1'^,<i>O</i>^6^,<i>O</i>^6'^:2\k^4^<i>O</i>^1^,\
<i>N</i>,<i>N</i>',<i>O</i>^1'^}trinitrato-1\k^6^<i>O</i>,<i>O</i>'-\
neodymium(III)copper(II))
;
_space_group_IT_number 19
_symmetry_cell_setting orthorhombic
_symmetry_space_group_name_Hall 'P 2ac 2ab'
_symmetry_space_group_name_H-M 'P 21 21 21'
_atom_sites_solution_hydrogens geom
_atom_sites_solution_primary direct
_atom_sites_solution_secondary difmap
_audit_creation_method SHELXL-97
_cell_angle_alpha 90.00
_cell_angle_beta 90.00
_cell_angle_gamma 90.00
_cell_formula_units_Z 4
_cell_length_a 8.6439(16)
_cell_length_b 13.861(3)
_cell_length_c 21.135(4)
_cell_measurement_reflns_used 19224
_cell_measurement_temperature 293(2)
_cell_measurement_theta_max 28.33
_cell_measurement_theta_min 1.76
_cell_volume 2532.2(9)
_computing_cell_refinement APEX2
_computing_data_collection 'APEX2 (Bruker, 2004)'
_computing_data_reduction APEX2
_computing_molecular_graphics APEX2
_computing_publication_material 'APEX2 and publCIF (Westrip, 2007)'
_computing_structure_refinement 'SHELXL97 (Sheldrick, 1997)'
_computing_structure_solution 'SHELXS97 (Sheldrick, 1997)'
_diffrn_ambient_temperature 293(2)
_diffrn_detector_area_resol_mean 0
_diffrn_measured_fraction_theta_full 0.997
_diffrn_measured_fraction_theta_max 0.997
_diffrn_measurement_device_type 'Bruker APEX II area-detector'
_diffrn_measurement_method '\f and \w'
_diffrn_radiation_monochromator graphite
_diffrn_radiation_source 'fine-focus sealed tube'
_diffrn_radiation_type MoK\a
_diffrn_radiation_wavelength 0.71073
_diffrn_reflns_av_R_equivalents 0.0298
_diffrn_reflns_av_sigmaI/netI 0.0402
_diffrn_reflns_limit_h_max 11
_diffrn_reflns_limit_h_min -11
_diffrn_reflns_limit_k_max 18
_diffrn_reflns_limit_k_min -18
_diffrn_reflns_limit_l_max 27
_diffrn_reflns_limit_l_min -28
_diffrn_reflns_number 19224
_diffrn_reflns_theta_full 28.33
_diffrn_reflns_theta_max 28.33
_diffrn_reflns_theta_min 1.76
_diffrn_standards_decay_% 0
_diffrn_standards_interval_count 0
_diffrn_standards_interval_time 0
_diffrn_standards_number 0
_exptl_absorpt_coefficient_mu 2.945
_exptl_absorpt_correction_T_max 0.7942
_exptl_absorpt_correction_T_min 0.5701
_exptl_absorpt_correction_type multi-scan
_exptl_absorpt_process_details '(SADABS; Bruker, 2004)'
_exptl_crystal_colour red
_exptl_crystal_density_diffrn 1.962
_exptl_crystal_density_method 'not measured'
_exptl_crystal_description block
_exptl_crystal_F_000 1480
_exptl_crystal_size_max 0.22
_exptl_crystal_size_mid 0.17
_exptl_crystal_size_min 0.08
_refine_diff_density_max 0.405
_refine_diff_density_min -0.851
_refine_ls_abs_structure_details 'Flack (1983), 2611 Friedel pairs'
_refine_ls_abs_structure_Flack -0.008(10)
_refine_ls_extinction_method none
_refine_ls_goodness_of_fit_ref 1.009
_refine_ls_hydrogen_treatment constr
_refine_ls_matrix_type full
_refine_ls_number_parameters 363
_refine_ls_number_reflns 6179
_refine_ls_number_restraints 0
_refine_ls_restrained_S_all 1.009
_refine_ls_R_factor_all 0.0385
_refine_ls_R_factor_gt 0.0252
_refine_ls_shift/su_max 0.001
_refine_ls_shift/su_mean 0.000
_refine_ls_structure_factor_coef Fsqd
_refine_ls_weighting_details 'calc w=1/[\s^2^(Fo^2^)+(0.0170P)^2^] where P=(Fo^2^+2Fc^2^)/3'
_refine_ls_weighting_scheme calc
_refine_ls_wR_factor_gt 0.0483
_refine_ls_wR_factor_ref 0.0506
_reflns_number_gt 4830
_reflns_number_total 6179
_reflns_threshold_expression I>2\s(I)
_cod_data_source_file hg2252.cif
_cod_data_source_block I
_cod_original_cell_volume 2532.4(8)
_cod_database_code 2214707
_cod_database_fobs_code 2214707

loop_
_symmetry_equiv_pos_as_xyz
'x, y, z'
'-x+1/2, -y, z+1/2'
'-x, y+1/2, -z+1/2'
'x+1/2, -y+1/2, -z'

loop_
_atom_site_type_symbol
_atom_site_label
_atom_site_fract_x
_atom_site_fract_y
_atom_site_fract_z
_atom_site_U_iso_or_equiv
_atom_site_adp_type
_atom_site_calc_flag
_atom_site_refinement_flags
_atom_site_occupancy
C C11 0.6447(4) 1.1718(2) 0.80399(17) 0.0393(9) Uani d . 1
O O2 0.4613(2) 1.05648(15) 0.84587(10) 0.0361(5) Uani d . 1
C C14 0.5175(4) 1.3051(2) 0.88820(18) 0.0446(9) Uani d . 1
H H14 0.4767 1.3496 0.9166 0.053 Uiso calc R 1
Nd Nd1 0.241515(18) 0.999977(13) 0.904190(7) 0.03374(5) Uani d . 1
Cu Cu1 0.56585(5) 0.94407(3) 0.81664(2) 0.03818(10) Uani d . 1
O O1 0.4129(3) 0.87540(14) 0.86294(11) 0.0393(6) Uani d . 1
N N3 0.3700(4) 0.9940(3) 1.03348(15) 0.0519(7) Uani d . 1
N N2 0.6995(3) 1.0138(2) 0.76099(13) 0.0409(7) Uani d . 1
O O9 0.4502(3) 0.9690(2) 0.98654(12) 0.0620(8) Uani d . 1
N N1 0.6781(4) 0.8324(2) 0.79083(14) 0.0399(8) Uani d . 1
C C1 0.4124(4) 0.7805(2) 0.87300(16) 0.0325(8) Uani d . 1
O O3 0.1882(3) 0.81437(15) 0.93014(11) 0.0396(6) Uani d . 1
O O10 0.4244(4) 1.0009(2) 1.08698(13) 0.0815(8) Uani d . 1
C C2 0.2910(4) 0.7440(2) 0.90989(16) 0.0357(8) Uani d . 1
C C7 0.6500(4) 0.7459(3) 0.80840(18) 0.0413(9) Uani d . 1
H H7 0.7161 0.6978 0.7939 0.050 Uiso calc R 1
C C5 0.5126(4) 0.6185(2) 0.86622(18) 0.0494(10) Uani d . 1
H H5 0.5875 0.5756 0.8519 0.059 Uiso calc R 1
O O8 0.2296(3) 1.0111(2) 1.02179(11) 0.0565(6) Uani d . 1
C C4 0.3961(4) 0.5855(2) 0.90305(19) 0.0513(10) Uani d . 1
H H4 0.3925 0.5205 0.9139 0.062 Uiso calc R 1
C C10 0.7205(4) 1.1050(3) 0.76113(16) 0.0415(8) Uani d . 1
H H10 0.7892 1.1305 0.7317 0.050 Uiso calc R 1
C C6 0.5231(4) 0.7166(2) 0.84912(16) 0.0367(8) Uani d . 1
C C19 0.0527(4) 0.7830(2) 0.96501(17) 0.0446(9) Uani d . 1
H H19A 0.0097 0.8375 0.9878 0.053 Uiso calc R 1
H H19B 0.0832 0.7348 0.9958 0.053 Uiso calc R 1
O O6 0.1803(3) 0.9675(2) 0.78716(13) 0.0539(8) Uani d . 1
O O5 0.1368(3) 1.11173(18) 0.81937(13) 0.0523(6) Uani d . 1
N N4 0.1369(4) 1.0515(3) 0.77486(17) 0.0520(8) Uani d . 1
C C3 0.2823(4) 0.6474(2) 0.92465(17) 0.0448(9) Uani d . 1
H H3 0.2008 0.6241 0.9489 0.054 Uiso calc R 1
C C8 0.8123(4) 0.8556(3) 0.75078(18) 0.0478(9) Uani d . 1
H H8A 0.8305 0.8042 0.7205 0.057 Uiso calc R 1
H H8B 0.9043 0.8632 0.7766 0.057 Uiso calc R 1
C C9 0.7763(4) 0.9481(3) 0.71683(16) 0.0463(9) Uani d . 1
H H9A 0.8710 0.9772 0.7013 0.056 Uiso calc R 1
H H9B 0.7093 0.9354 0.6810 0.056 Uiso calc R 1
C C20 -0.0682(5) 0.7417(3) 0.9226(2) 0.0627(12) Uani d . 1
H H20A -0.1044 0.7907 0.8941 0.094 Uiso calc R 1
H H20B -0.1531 0.7185 0.9476 0.094 Uiso calc R 1
H H20C -0.0250 0.6892 0.8988 0.094 Uiso calc R 1
O O11 -0.0411(3) 0.96243(18) 0.88817(13) 0.0575(7) Uani d . 1
O O4 0.3447(3) 1.17580(15) 0.92475(11) 0.0390(6) Uani d . 1
O O13 -0.2383(3) 1.0394(3) 0.92662(16) 0.0963(11) Uani d . 1
C C16 0.5209(4) 1.1451(2) 0.84417(15) 0.0334(7) Uani d . 1
O O12 -0.0021(3) 1.0835(2) 0.94837(15) 0.0706(9) Uani d . 1
O O7 0.0968(4) 1.0759(2) 0.72145(14) 0.0835(11) Uani d . 1
C C13 0.6365(5) 1.3318(3) 0.84766(19) 0.0536(10) Uani d . 1
H H13 0.6748 1.3945 0.8492 0.064 Uiso calc R 1
N N5 -0.0977(4) 1.0284(2) 0.92122(16) 0.0559(9) Uani d . 1
C C15 0.4601(4) 1.2122(2) 0.88621(16) 0.0352(8) Uani d . 1
C C12 0.6984(4) 1.2675(3) 0.80550(19) 0.0492(11) Uani d . 1
H H12 0.7759 1.2872 0.7778 0.059 Uiso calc R 1
C C17 0.2725(4) 1.2405(2) 0.97093(16) 0.0447(9) Uani d . 1
H H17A 0.3520 1.2793 0.9910 0.054 Uiso calc R 1
H H17B 0.2223 1.2024 1.0035 0.054 Uiso calc R 1
C C18 0.1549(5) 1.3063(3) 0.9406(2) 0.0595(12) Uani d . 1
H H18A 0.2071 1.3539 0.9155 0.089 Uiso calc R 1
H H18B 0.0952 1.3377 0.9729 0.089 Uiso calc R 1
H H18C 0.0873 1.2690 0.9140 0.089 Uiso calc R 1

loop_
_atom_site_aniso_label
_atom_site_aniso_U_11
_atom_site_aniso_U_22
_atom_site_aniso_U_33
_atom_site_aniso_U_12
_atom_site_aniso_U_13
_atom_site_aniso_U_23
C11 0.036(2) 0.0354(18) 0.047(2) -0.0048(15) 0.0028(17) -0.0019(18)
O2 0.0360(12) 0.0246(10) 0.0477(13) -0.0027(10) 0.0114(11) -0.0024(11)
C14 0.048(2) 0.0276(18) 0.058(2) -0.0006(14) -0.0061(19) -0.0105(17)
Nd1 0.03385(8) 0.02793(7) 0.03943(8) 0.00136(11) 0.00417(8) -0.00230(9)
Cu1 0.0381(2) 0.02996(18) 0.0464(2) 0.00145(18) 0.0109(2) -0.0040(2)
O1 0.0419(14) 0.0237(10) 0.0523(15) 0.0026(10) 0.0147(12) 0.0001(10)
N3 0.067(2) 0.0368(15) 0.0518(19) 0.001(2) -0.0018(16) 0.007(2)
N2 0.0382(14) 0.0444(18) 0.0401(15) -0.0006(13) 0.0055(11) -0.0015(15)
O9 0.0502(15) 0.084(2) 0.0516(15) 0.0084(14) 0.0009(14) 0.0027(14)
N1 0.0384(17) 0.0395(17) 0.0417(18) 0.0031(13) 0.0055(14) -0.0102(15)
C1 0.037(2) 0.0277(16) 0.0329(18) 0.0005(14) -0.0024(16) -0.0024(15)
O3 0.0354(13) 0.0328(12) 0.0506(15) -0.0020(10) 0.0100(11) 0.0016(11)
O10 0.114(2) 0.0766(19) 0.0540(17) 0.012(2) -0.0269(17) -0.002(2)
C2 0.0441(19) 0.0260(15) 0.0369(18) -0.0003(13) -0.0045(16) -0.0048(15)
C7 0.038(2) 0.0379(19) 0.048(2) 0.0122(15) -0.0037(18) -0.0101(18)
C5 0.056(2) 0.0292(18) 0.063(3) 0.0116(16) -0.003(2) -0.0040(18)
O8 0.0605(17) 0.0622(17) 0.0469(13) 0.0087(17) 0.0071(12) -0.0003(13)
C4 0.066(3) 0.0263(17) 0.061(2) 0.0002(16) -0.012(2) -0.0049(18)
C10 0.039(2) 0.047(2) 0.0385(19) -0.0080(17) 0.0035(16) 0.0003(17)
C6 0.041(2) 0.0271(16) 0.0415(19) 0.0031(14) -0.0063(17) -0.0028(16)
C19 0.0379(19) 0.0436(19) 0.052(2) -0.0067(16) 0.0101(19) 0.0034(18)
O6 0.0582(18) 0.0578(17) 0.0457(16) -0.0026(13) 0.0010(13) -0.0126(13)
O5 0.0603(17) 0.0462(14) 0.0503(16) -0.0021(12) -0.0057(14) 0.0040(15)
N4 0.0408(18) 0.069(2) 0.046(2) -0.0183(19) -0.0010(16) 0.012(2)
C3 0.053(2) 0.0341(17) 0.048(2) -0.0029(16) -0.0019(18) 0.0059(16)
C8 0.038(2) 0.057(2) 0.049(2) 0.0061(17) 0.0084(18) -0.0130(19)
C9 0.046(2) 0.0496(19) 0.0436(19) -0.0016(18) 0.0120(17) -0.0123(18)
C20 0.057(3) 0.052(2) 0.079(3) -0.013(2) -0.003(2) 0.009(2)
O11 0.0442(15) 0.0472(15) 0.081(2) 0.0035(12) 0.0041(14) -0.0056(14)
O4 0.0468(14) 0.0273(11) 0.0431(14) 0.0019(10) 0.0070(11) -0.0051(11)
O13 0.0380(16) 0.139(3) 0.113(3) 0.022(2) 0.0050(18) -0.003(2)
C16 0.0365(19) 0.0275(16) 0.0362(17) 0.0000(13) -0.0041(15) 0.0000(15)
O12 0.0493(18) 0.086(2) 0.077(2) 0.0160(15) 0.0005(16) -0.0320(19)
O7 0.087(2) 0.115(3) 0.0478(16) -0.047(2) -0.0185(17) 0.0250(19)
C13 0.055(2) 0.0370(19) 0.069(3) -0.0125(18) -0.001(2) -0.001(2)
N5 0.0396(19) 0.072(3) 0.057(2) 0.0079(16) 0.0062(16) 0.0123(17)
C15 0.036(2) 0.0303(17) 0.0387(19) 0.0008(14) -0.0041(16) 0.0029(15)
C12 0.044(2) 0.0382(19) 0.065(3) -0.0093(16) 0.007(2) 0.0051(19)
C17 0.060(2) 0.0344(17) 0.0399(19) 0.0043(17) 0.0102(19) -0.0106(15)
C18 0.063(3) 0.044(2) 0.071(3) 0.0109(19) 0.019(2) 0.004(2)

loop_
_atom_type_symbol
_atom_type_description
_atom_type_scat_dispersion_real
_atom_type_scat_dispersion_imag
_atom_type_scat_source
C C 0.0033 0.0016 'International Tables Vol C Tables 4.2.6.8 and 6.1.1.4'
H H 0.0000 0.0000 'International Tables Vol C Tables 4.2.6.8 and 6.1.1.4'
N N 0.0061 0.0033 'International Tables Vol C Tables 4.2.6.8 and 6.1.1.4'
O O 0.0106 0.0060 'International Tables Vol C Tables 4.2.6.8 and 6.1.1.4'
Cu Cu 0.3201 1.2651 'International Tables Vol C Tables 4.2.6.8 and 6.1.1.4'
Nd Nd -0.1943 3.0179 'International Tables Vol C Tables 4.2.6.8 and 6.1.1.4'

loop_
_geom_angle_atom_site_label_1
_geom_angle_atom_site_label_2
_geom_angle_atom_site_label_3
_geom_angle
C12 C11 C16 118.8(3)
C12 C11 C10 117.8(3)
C16 C11 C10 123.3(3)
C16 O2 Cu1 124.18(19)
C16 O2 Nd1 128.46(19)
Cu1 O2 Nd1 106.00(9)
C15 C14 C13 119.8(3)
C15 C14 H14 120.1
C13 C14 H14 120.1
O2 Nd1 O1 64.25(7)
O2 Nd1 O8 121.70(8)
O1 Nd1 O8 115.21(8)
O2 Nd1 O11 140.06(8)
O1 Nd1 O11 113.26(8)
O8 Nd1 O11 96.12(9)
O2 Nd1 O5 73.72(8)
O1 Nd1 O5 113.39(8)
O8 Nd1 O5 130.71(9)
O11 Nd1 O5 71.65(8)
O2 Nd1 O9 81.07(9)
O1 Nd1 O9 72.18(9)
O8 Nd1 O9 50.01(8)
O11 Nd1 O9 138.13(9)
O5 Nd1 O9 147.13(9)
O2 Nd1 O6 74.05(8)
O1 Nd1 O6 69.91(9)
O8 Nd1 O6 164.25(9)
O11 Nd1 O6 68.60(9)
O5 Nd1 O6 49.68(8)
O9 Nd1 O6 140.84(9)
O2 Nd1 O12 133.41(9)
O1 Nd1 O12 160.81(9)
O8 Nd1 O12 64.99(9)
O11 Nd1 O12 49.43(9)
O5 Nd1 O12 71.96(10)
O9 Nd1 O12 114.04(9)
O6 Nd1 O12 105.02(10)
O2 Nd1 O4 60.89(7)
O1 Nd1 O4 120.62(7)
O8 Nd1 O4 77.98(8)
O11 Nd1 O4 122.82(8)
O5 Nd1 O4 70.86(8)
O9 Nd1 O4 78.62(8)
O6 Nd1 O4 113.02(8)
O12 Nd1 O4 78.54(9)
O2 Nd1 O3 123.87(7)
O1 Nd1 O3 59.71(7)
O8 Nd1 O3 81.25(8)
O11 Nd1 O3 70.21(8)
O5 Nd1 O3 132.22(8)
O9 Nd1 O3 79.59(8)
O6 Nd1 O3 89.63(8)
O12 Nd1 O3 102.54(9)
O4 Nd1 O3 156.47(8)
O1 Cu1 O2 84.99(9)
O1 Cu1 N1 95.44(11)
O2 Cu1 N1 177.03(12)
O1 Cu1 N2 172.22(12)
O2 Cu1 N2 94.18(11)
N1 Cu1 N2 85.79(13)
C1 O1 Cu1 125.4(2)
C1 O1 Nd1 129.8(2)
Cu1 O1 Nd1 104.61(8)
O10 N3 O9 122.4(3)
O10 N3 O8 122.3(3)
O9 N3 O8 115.3(3)
C10 N2 C9 123.6(3)
C10 N2 Cu1 125.8(3)
C9 N2 Cu1 110.6(2)
N3 O9 Nd1 95.9(2)
C7 N1 C8 121.4(3)
C7 N1 Cu1 125.6(3)
C8 N1 Cu1 112.9(2)
O1 C1 C6 124.4(3)
O1 C1 C2 116.6(3)
C6 C1 C2 119.0(3)
C2 O3 C19 117.6(2)
C2 O3 Nd1 120.25(18)
C19 O3 Nd1 122.16(18)
C3 C2 O3 125.4(3)
C3 C2 C1 121.2(3)
O3 C2 C1 113.4(3)
N1 C7 C6 125.3(3)
N1 C7 H7 117.4
C6 C7 H7 117.4
C4 C5 C6 121.5(3)
C4 C5 H5 119.3
C6 C5 H5 119.3
N3 O8 Nd1 98.3(2)
C5 C4 C3 120.6(3)
C5 C4 H4 119.7
C3 C4 H4 119.7
N2 C10 C11 124.6(3)
N2 C10 H10 117.7
C11 C10 H10 117.7
C1 C6 C5 118.3(3)
C1 C6 C7 123.7(3)
C5 C6 C7 118.0(3)
O3 C19 C20 112.1(3)
O3 C19 H19A 109.2
C20 C19 H19A 109.2
O3 C19 H19B 109.2
C20 C19 H19B 109.2
H19A C19 H19B 107.9
N4 O6 Nd1 95.7(2)
N4 O5 Nd1 97.1(2)
O7 N4 O6 122.2(4)
O7 N4 O5 120.3(4)
O6 N4 O5 117.6(3)
C2 C3 C4 119.4(3)
C2 C3 H3 120.3
C4 C3 H3 120.3
N1 C8 C9 107.3(3)
N1 C8 H8A 110.3
C9 C8 H8A 110.3
N1 C8 H8B 110.3
C9 C8 H8B 110.3
H8A C8 H8B 108.5
N2 C9 C8 108.7(3)
N2 C9 H9A 110.0
C8 C9 H9A 110.0
N2 C9 H9B 110.0
C8 C9 H9B 110.0
H9A C9 H9B 108.3
C19 C20 H20A 109.5
C19 C20 H20B 109.5
H20A C20 H20B 109.5
C19 C20 H20C 109.5
H20A C20 H20C 109.5
H20B C20 H20C 109.5
N5 O11 Nd1 98.8(2)
C15 O4 C17 118.4(2)
C15 O4 Nd1 119.02(18)
C17 O4 Nd1 122.19(19)
O2 C16 C15 117.0(3)
O2 C16 C11 123.3(3)
C15 C16 C11 119.7(3)
N5 O12 Nd1 95.7(2)
C12 C13 C14 121.1(3)
C12 C13 H13 119.4
C14 C13 H13 119.4
O13 N5 O11 122.0(4)
O13 N5 O12 121.9(4)
O11 N5 O12 116.1(3)
C14 C15 O4 125.6(3)
C14 C15 C16 120.5(3)
O4 C15 C16 113.9(3)
C13 C12 C11 120.0(4)
C13 C12 H12 120.0
C11 C12 H12 120.0
O4 C17 C18 111.9(3)
O4 C17 H17A 109.2
C18 C17 H17A 109.2
O4 C17 H17B 109.2
C18 C17 H17B 109.2
H17A C17 H17B 107.9
C17 C18 H18A 109.5
C17 C18 H18B 109.5
H18A C18 H18B 109.5
C17 C18 H18C 109.5
H18A C18 H18C 109.5
H18B C18 H18C 109.5

loop_
_geom_bond_atom_site_label_1
_geom_bond_atom_site_label_2
_geom_bond_distance
_geom_bond_publ_flag
C11 C12 1.407(5) ?
C11 C16 1.415(5) ?
C11 C10 1.451(5) ?
O2 C16 1.333(3) ?
C14 C15 1.380(4) ?
C14 C13 1.389(5) ?
C14 H14 0.9300 ?
Nd1 O1 2.437(2) y
Nd1 O3 2.671(2) y
Nd1 O4 2.631(2) y
Nd1 O5 2.536(3) y
Nd1 O6 2.569(3) y
Nd1 O8 2.493(2) y
Nd1 O9 2.543(3) y
Nd1 O11 2.521(3) y
Nd1 O12 2.578(3) y
O2 Cu1 1.904(2) y
O2 Nd1 2.396(2) y
Cu1 O1 1.900(2) y
Cu1 N1 1.906(3) y
Cu1 N2 1.911(3) y
O1 C1 1.333(3) ?
N3 O10 1.228(4) ?
N3 O9 1.259(4) ?
N3 O8 1.261(4) ?
N2 C10 1.278(4) ?
N2 C9 1.463(4) ?
N1 C7 1.280(4) ?
N1 C8 1.472(4) ?
C1 C6 1.398(4) ?
C1 C2 1.402(5) ?
O3 C2 1.387(4) ?
O3 C19 1.450(4) ?
C2 C3 1.376(4) ?
C7 C6 1.452(5) ?
C7 H7 0.9300 ?
C5 C4 1.353(5) ?
C5 C6 1.409(4) ?
C5 H5 0.9300 ?
C4 C3 1.383(5) ?
C4 H4 0.9300 ?
C10 H10 0.9300 ?
C19 C20 1.492(5) ?
C19 H19A 0.9700 ?
C19 H19B 0.9700 ?
O6 N4 1.250(4) ?
O5 N4 1.258(4) ?
N4 O7 1.229(4) ?
C3 H3 0.9300 ?
C8 C9 1.502(5) ?
C8 H8A 0.9700 ?
C8 H8B 0.9700 ?
C9 H9A 0.9700 ?
C9 H9B 0.9700 ?
C20 H20A 0.9600 ?
C20 H20B 0.9600 ?
C20 H20C 0.9600 ?
O11 N5 1.250(4) ?
O4 C15 1.383(4) ?
O4 C17 1.465(4) ?
O13 N5 1.230(4) ?
C16 C15 1.390(4) ?
O12 N5 1.263(4) ?
C13 C12 1.369(5) ?
C13 H13 0.9300 ?
C12 H12 0.9300 ?
C17 C18 1.509(5) ?
C17 H17A 0.9700 ?
C17 H17B 0.9700 ?
C18 H18A 0.9600 ?
C18 H18B 0.9600 ?
C18 H18C 0.9600 ?

loop_
_geom_hbond_atom_site_label_D
_geom_hbond_atom_site_label_H
_geom_hbond_atom_site_label_A
_geom_hbond_site_symmetry_A
_geom_hbond_distance_DH
_geom_hbond_distance_HA
_geom_hbond_distance_DA
_geom_hbond_angle_DHA
C7 H7 O7 3_646 0.93 2.36 3.277(4) 168.3
C9 H9A O7 1_655 0.97 2.42 3.290(5) 148.8
C20 H20A O11 . 0.96 2.45 3.154(5) 130.4
